data_1549797
loop_
_publ_author_name
'Mukhopadhyay, Tufan K.'
'Flores, Marco'
'Groy, Thomas L.'
'Trovitch, Ryan J.'

_publ_section_title
;
 A \b-diketiminate manganese catalyst for alkene hydrosilylation:
 substrate scope, silicone preparation, and mechanistic insight.
;
_journal_issue 39
_journal_name_full 'Chemical science'
_journal_page_first 7673
_journal_page_last 7680
_journal_paper_doi 10.1039/c8sc02768d
_journal_volume 9
_journal_year 2018
_chemical_formula_moiety 'C41 H58 Mn N2'
_chemical_formula_sum 'C41 H58 Mn N2'
_chemical_formula_weight 633.83
_space_group_crystal_system monoclinic
_space_group_IT_number 14
_space_group_name_Hall '-P 2ybc'
_space_group_name_H-M_alt 'P 1 21/c 1'
_symmetry_space_group_name_Hall '-P 2ybc'
_symmetry_space_group_name_H-M 'P 1 21/c 1'
_atom_sites_solution_hydrogens geom
_atom_sites_solution_primary direct
_atom_sites_solution_secondary difmap
_audit_update_record
;
2018-06-22 deposited with the CCDC.
2018-08-15 downloaded from the CCDC.
;
_cell_angle_alpha 90
_cell_angle_beta 102.382(5)
_cell_angle_gamma 90
_cell_formula_units_Z 4
_cell_length_a 12.443(6)
_cell_length_b 13.455(6)
_cell_length_c 22.132(10)
_cell_measurement_reflns_used 4445
_cell_measurement_temperature 123.00(10)
_cell_measurement_theta_max 24.4926
_cell_measurement_theta_min 2.2581
_cell_volume 3619(3)
_computing_cell_refinement 'SAINT V8.34A (Bruker AXS Inc., 2014)'
_computing_data_collection 'Bruker Instrument Service v2015.5.1.3'
_computing_data_reduction 'SAINT V8.34A (Bruker AXS Inc., 2014)'
_computing_molecular_graphics 'XShell ver. 6.3.1 (Bruker AXS, 2004)'
_computing_publication_material 'Bruker APEX2 v2014.11-0 (Bruker-AXS, 2014)'
_computing_structure_refinement 'SHELXL-2014/7 (Sheldrick, 2014)'
_computing_structure_solution 'SHELXTL XT-2014/4'
_diffrn_ambient_temperature 123.00(10)
_diffrn_detector_area_resol_mean 8.3330
_diffrn_measured_fraction_theta_full 0.994
_diffrn_measured_fraction_theta_max 0.994
_diffrn_measurement_device_type 'Bruker Smart APEX Diffractometer'
_diffrn_measurement_method '\w and \f scans'
_diffrn_radiation_monochromator graphite
_diffrn_radiation_type MoK\a
_diffrn_radiation_wavelength 0.71073
_diffrn_reflns_av_R_equivalents 0.0896
_diffrn_reflns_av_unetI/netI 0.0817
_diffrn_reflns_limit_h_max 15
_diffrn_reflns_limit_h_min -15
_diffrn_reflns_limit_k_max 16
_diffrn_reflns_limit_k_min -16
_diffrn_reflns_limit_l_max 26
_diffrn_reflns_limit_l_min -26
_diffrn_reflns_number 28947
_diffrn_reflns_theta_full 25.61
_diffrn_reflns_theta_max 25.61
_diffrn_reflns_theta_min 1.68
_diffrn_source 'fine-focus sealed tube'
_diffrn_source_type 'sealed tube'
_exptl_absorpt_coefficient_mu 0.394
_exptl_absorpt_correction_T_max 0.96
_exptl_absorpt_correction_T_min 0.53
_exptl_absorpt_correction_type multi-scan
_exptl_absorpt_process_details 'SADABS V2014/5 (Bruker AXS Inc.)'
_exptl_crystal_colour 'clear light yellow'
_exptl_crystal_density_diffrn 1.163
_exptl_crystal_density_method 'not measured'
_exptl_crystal_description plate
_exptl_crystal_F_000 1372
_exptl_crystal_size_max 0.759
_exptl_crystal_size_mid 0.502
_exptl_crystal_size_min 0.092
_refine_diff_density_max 1.243
_refine_diff_density_min -0.576
_refine_ls_extinction_method none
_refine_ls_goodness_of_fit_ref 1.032
_refine_ls_hydrogen_treatment constr
_refine_ls_matrix_type full
_refine_ls_number_parameters 411
_refine_ls_number_reflns 6784
_refine_ls_number_restraints 0
_refine_ls_restrained_S_all 1.032
_refine_ls_R_factor_all 0.1106
_refine_ls_R_factor_gt 0.0678
_refine_ls_shift/su_max 0.000
_refine_ls_shift/su_mean 0.000
_refine_ls_structure_factor_coef Fsqd
_refine_ls_weighting_details 'w=1/[\s^2^(Fo^2^)+(0.1218P)^2^+0.3292P] where P=(Fo^2^+2Fc^2^)/3'
_refine_ls_weighting_scheme calc
_refine_ls_wR_factor_gt 0.1721
_refine_ls_wR_factor_ref 0.2102
_reflns_number_gt 4293
_reflns_number_total 6784
_reflns_threshold_expression 'I > 2\s(I)'
_cod_data_source_file c8sc02768d2.cif
_cod_data_source_block Tufan_5_228_BDIMnR
_cod_depositor_comments 'Adding full bibliography for 1549796--1549797.cif.'
_cod_original_cell_volume 3619.(3)
_cod_database_code 1549797

loop_
_space_group_symop_operation_xyz
'x, y, z'
'-x, y+1/2, -z+1/2'
'-x, -y, -z'
'x, -y-1/2, z-1/2'

loop_
_atom_site_type_symbol
_atom_site_label
_atom_site_fract_x
_atom_site_fract_y
_atom_site_fract_z
_atom_site_U_iso_or_equiv
_atom_site_adp_type
_atom_site_calc_flag
_atom_site_refinement_flags_adp
_atom_site_refinement_flags_posn
_atom_site_occupancy
Mn Mn1 0.27748(4) 0.28677(4) 0.41130(2) 0.0384(2) Uani d . . 1
N N1 0.1983(2) 0.3409(2) 0.32699(12) 0.0333(6) Uani d . . 1
N N2 0.1639(2) 0.1746(2) 0.40534(13) 0.0340(6) Uani d . . 1
C C1 0.0515(3) 0.3608(3) 0.23538(17) 0.0427(9) Uani d . . 1
H H1A 0.031 0.4283 0.2453 0.064 Uiso calc U R 1
H H1B -0.0145 0.3247 0.2146 0.064 Uiso calc U R 1
H H1C 0.1037 0.3642 0.208 0.064 Uiso calc U R 1
C C2 0.1039(3) 0.3076(2) 0.29403(15) 0.0334(8) Uani d . . 1
C C3 0.0468(3) 0.2262(2) 0.31023(16) 0.0358(8) Uani d . . 1
H H3 -0.0204 0.2112 0.2822 0.043 Uiso calc U R 1
C C4 0.0736(3) 0.1634(2) 0.36137(15) 0.0344(8) Uani d . . 1
C C5 -0.0032(3) 0.0805(3) 0.36597(18) 0.0429(9) Uani d . . 1
H H5A 0.0366 0.0172 0.3689 0.064 Uiso calc U R 1
H H5B -0.0631 0.08 0.3291 0.064 Uiso calc U R 1
H H5C -0.0337 0.0896 0.4029 0.064 Uiso calc U R 1
C C6 0.2510(3) 0.4238(2) 0.30518(15) 0.0343(8) Uani d . . 1
C C7 0.2346(3) 0.5192(3) 0.32612(17) 0.0399(8) Uani d . . 1
C C8 0.2906(3) 0.5973(3) 0.30675(19) 0.0464(9) Uani d . . 1
H H8 0.281 0.6627 0.3209 0.056 Uiso calc U R 1
C C9 0.3605(3) 0.5815(3) 0.2669(2) 0.0525(11) Uani d . . 1
H H9 0.3977 0.6361 0.2534 0.063 Uiso calc U R 1
C C10 0.3765(3) 0.4879(3) 0.24672(18) 0.0458(9) Uani d . . 1
H H10 0.4254 0.4784 0.2196 0.055 Uiso calc U R 1
C C11 0.3230(3) 0.4064(3) 0.26492(16) 0.0399(8) Uani d . . 1
C C12 0.1582(3) 0.5379(3) 0.36973(17) 0.0438(9) Uani d . . 1
H H12 0.1231 0.4733 0.3767 0.053 Uiso calc U R 1
C C13 0.0672(4) 0.6103(3) 0.3414(2) 0.0554(11) Uani d . . 1
H H13A 0.0992 0.6758 0.3372 0.083 Uiso calc U R 1
H H13B 0.0143 0.6155 0.3683 0.083 Uiso calc U R 1
H H13C 0.0296 0.5861 0.3006 0.083 Uiso calc U R 1
C C14 0.2185(4) 0.5768(4) 0.4320(2) 0.0653(13) Uani d . . 1
H H14A 0.2762 0.5297 0.4505 0.098 Uiso calc U R 1
H H14B 0.1665 0.5847 0.4592 0.098 Uiso calc U R 1
H H14C 0.2518 0.6413 0.4265 0.098 Uiso calc U R 1
C C15 0.3427(3) 0.3013(3) 0.24443(17) 0.0424(9) Uani d . . 1
H H15 0.2702 0.2662 0.2353 0.051 Uiso calc U R 1
C C16 0.4185(4) 0.2443(3) 0.29551(19) 0.0495(10) Uani d . . 1
H H16A 0.491 0.2763 0.3049 0.074 Uiso calc U R 1
H H16B 0.4262 0.1758 0.282 0.074 Uiso calc U R 1
H H16C 0.3875 0.2439 0.3326 0.074 Uiso calc U R 1
C C17 0.3898(4) 0.2960(3) 0.18681(19) 0.0553(11) Uani d . . 1
H H17A 0.3456 0.3374 0.1543 0.083 Uiso calc U R 1
H H17B 0.3883 0.227 0.1725 0.083 Uiso calc U R 1
H H17C 0.4659 0.3201 0.1963 0.083 Uiso calc U R 1
C C18 0.1864(3) 0.1076(2) 0.45692(15) 0.0329(8) Uani d . . 1
C C19 0.1449(3) 0.1279(2) 0.50916(15) 0.0341(8) Uani d . . 1
C C20 0.1802(3) 0.0697(3) 0.56174(17) 0.0387(8) Uani d . . 1
H H20 0.1532 0.0829 0.598 0.046 Uiso calc U R 1
C C21 0.2532(3) -0.0061(3) 0.56170(17) 0.0444(9) Uani d . . 1
H H21 0.2783 -0.0442 0.5982 0.053 Uiso calc U R 1
C C22 0.2904(3) -0.0275(3) 0.50905(18) 0.0417(9) Uani d . . 1
H H22 0.3398 -0.0814 0.5093 0.05 Uiso calc U R 1
C C23 0.2575(3) 0.0279(3) 0.45554(16) 0.0372(8) Uani d . . 1
C C24 0.0647(3) 0.2117(3) 0.50954(17) 0.0382(8) Uani d . . 1
H H24 0.0325 0.2296 0.4655 0.046 Uiso calc U R 1
C C25 -0.0302(3) 0.1818(3) 0.53954(19) 0.0490(10) Uani d . . 1
H H25A -0.0632 0.1198 0.5209 0.074 Uiso calc U R 1
H H25B -0.0859 0.2344 0.533 0.074 Uiso calc U R 1
H H25C -0.0024 0.1718 0.584 0.074 Uiso calc U R 1
C C26 0.1220(4) 0.3036(3) 0.5411(2) 0.0553(11) Uani d . . 1
H H26A 0.1538 0.2885 0.5846 0.083 Uiso calc U R 1
H H26B 0.0685 0.3577 0.5387 0.083 Uiso calc U R 1
H H26C 0.1806 0.3238 0.5203 0.083 Uiso calc U R 1
C C27 0.2985(3) 0.0007(3) 0.39759(17) 0.0443(9) Uani d . . 1
H H27 0.258 0.043 0.363 0.053 Uiso calc U R 1
C C28 0.2731(4) -0.1074(3) 0.3797(2) 0.0619(12) Uani d . . 1
H H28A 0.3127 -0.1508 0.4126 0.093 Uiso calc U R 1
H H28B 0.2964 -0.1219 0.3411 0.093 Uiso calc U R 1
H H28C 0.1938 -0.119 0.374 0.093 Uiso calc U R 1
C C29 0.4202(3) 0.0229(3) 0.4055(2) 0.0565(11) Uani d . . 1
H H29A 0.4335 0.0935 0.4153 0.085 Uiso calc U R 1
H H29B 0.4437 0.0073 0.367 0.085 Uiso calc U R 1
H H29C 0.4622 -0.0176 0.4392 0.085 Uiso calc U R 1
C C30 0.4117(3) 0.3334(3) 0.48100(18) 0.0513(10) Uani d . . 1
H H30 0.39 0.398 0.4973 0.062 Uiso calc U R 1
C C31 0.4389(4) 0.2630(4) 0.5351(2) 0.0651(13) Uani d . . 1
H H31A 0.4535 0.1967 0.5204 0.098 Uiso calc U R 1
H H31B 0.3767 0.2596 0.5557 0.098 Uiso calc U R 1
H H31C 0.5042 0.287 0.5645 0.098 Uiso calc U R 1
C C32 0.5047(3) 0.3551(3) 0.45029(17) 0.0450(9) Uani d . . 1
C C33 0.5103(3) 0.4430(3) 0.41900(19) 0.0476(10) Uani d . . 1
H H33 0.4563 0.4926 0.4197 0.057 Uiso calc U R 1
C C34 0.5916(3) 0.4616(3) 0.38665(19) 0.0454(9) Uani d . . 1
H H34 0.5909 0.5232 0.3656 0.054 Uiso calc U R 1
C C35 0.6743(3) 0.3935(3) 0.38370(18) 0.0431(9) Uani d . . 1
C C36 0.6709(3) 0.3066(3) 0.4171(2) 0.0514(10) Uani d . . 1
H H36 0.7266 0.258 0.4179 0.062 Uiso calc U R 1
C C37 0.5886(4) 0.2881(3) 0.44950(19) 0.0500(10) Uani d . . 1
H H37 0.5902 0.2276 0.4718 0.06 Uiso calc U R 1
C C38 0.7621(3) 0.4097(3) 0.3469(2) 0.0528(10) Uani d . . 1
C C39 0.7567(4) 0.3247(4) 0.2998(2) 0.0663(13) Uani d . . 1
H H39A 0.7676 0.2609 0.3217 0.1 Uiso calc U R 1
H H39B 0.8144 0.334 0.2763 0.1 Uiso calc U R 1
H H39C 0.6846 0.325 0.2713 0.1 Uiso calc U R 1
C C40 0.7493(4) 0.5084(4) 0.3127(2) 0.0705(14) Uani d . . 1
H H40A 0.6789 0.5094 0.2826 0.106 Uiso calc U R 1
H H40B 0.8097 0.5167 0.291 0.106 Uiso calc U R 1
H H40C 0.7511 0.5628 0.3423 0.106 Uiso calc U R 1
C C41 0.8757(4) 0.4077(4) 0.3899(2) 0.0656(13) Uani d . . 1
H H41A 0.8809 0.461 0.4206 0.098 Uiso calc U R 1
H H41B 0.9322 0.4173 0.3657 0.098 Uiso calc U R 1
H H41C 0.8871 0.3433 0.4111 0.098 Uiso calc U R 1

loop_
_atom_site_aniso_label
_atom_site_aniso_U_11
_atom_site_aniso_U_22
_atom_site_aniso_U_33
_atom_site_aniso_U_12
_atom_site_aniso_U_13
_atom_site_aniso_U_23
Mn1 0.0411(4) 0.0469(4) 0.0266(3) -0.0059(3) 0.0059(2) 0.0043(2)
N1 0.0421(17) 0.0340(15) 0.0258(15) -0.0035(13) 0.0119(13) 0.0008(12)
N2 0.0391(17) 0.0357(15) 0.0284(15) 0.0017(13) 0.0100(13) 0.0027(12)
C1 0.048(2) 0.047(2) 0.031(2) -0.0034(17) 0.0040(16) 0.0054(16)
C2 0.040(2) 0.0350(18) 0.0276(18) 0.0018(15) 0.0127(15) -0.0003(14)
C3 0.042(2) 0.0379(19) 0.0284(19) -0.0030(15) 0.0086(15) -0.0005(14)
C4 0.039(2) 0.0377(18) 0.0275(18) -0.0012(15) 0.0087(15) -0.0014(14)
C5 0.051(2) 0.041(2) 0.036(2) -0.0076(17) 0.0064(17) 0.0012(16)
C6 0.041(2) 0.0396(19) 0.0219(17) -0.0028(15) 0.0068(14) 0.0039(14)
C7 0.047(2) 0.042(2) 0.0312(19) 0.0007(17) 0.0107(16) 0.0042(16)
C8 0.058(2) 0.038(2) 0.046(2) -0.0054(18) 0.0166(19) 0.0013(17)
C9 0.059(3) 0.048(2) 0.055(3) -0.0113(19) 0.022(2) 0.0116(19)
C10 0.052(2) 0.051(2) 0.039(2) -0.0016(18) 0.0197(18) 0.0106(17)
C11 0.043(2) 0.050(2) 0.0279(19) -0.0004(17) 0.0099(16) 0.0018(16)
C12 0.057(2) 0.041(2) 0.037(2) 0.0038(18) 0.0187(18) 0.0008(16)
C13 0.064(3) 0.060(3) 0.045(2) 0.011(2) 0.017(2) 0.000(2)
C14 0.070(3) 0.086(3) 0.039(3) 0.016(3) 0.010(2) -0.008(2)
C15 0.049(2) 0.051(2) 0.0297(19) 0.0016(18) 0.0134(16) -0.0024(16)
C16 0.060(3) 0.052(2) 0.038(2) 0.007(2) 0.0145(19) 0.0007(18)
C17 0.071(3) 0.065(3) 0.033(2) 0.018(2) 0.017(2) 0.0037(19)
C18 0.0403(19) 0.0306(17) 0.0278(18) -0.0041(15) 0.0072(14) 0.0016(14)
C19 0.043(2) 0.0300(17) 0.0288(18) -0.0068(15) 0.0074(15) 0.0007(14)
C20 0.045(2) 0.042(2) 0.0310(19) -0.0049(17) 0.0116(16) 0.0011(15)
C21 0.055(2) 0.045(2) 0.030(2) -0.0039(18) 0.0016(17) 0.0093(16)
C22 0.046(2) 0.0366(19) 0.040(2) 0.0060(16) 0.0045(17) 0.0025(16)
C23 0.042(2) 0.0385(19) 0.0309(19) -0.0008(16) 0.0075(15) -0.0007(15)
C24 0.045(2) 0.0412(19) 0.0317(19) 0.0023(16) 0.0150(16) 0.0015(15)
C25 0.050(2) 0.053(2) 0.047(2) 0.0020(19) 0.0179(18) 0.0018(19)
C26 0.063(3) 0.044(2) 0.064(3) -0.002(2) 0.025(2) -0.009(2)
C27 0.051(2) 0.050(2) 0.033(2) 0.0138(18) 0.0102(17) -0.0010(16)
C28 0.078(3) 0.057(3) 0.053(3) 0.005(2) 0.020(2) -0.014(2)
C29 0.055(3) 0.069(3) 0.050(3) 0.007(2) 0.020(2) -0.001(2)
C30 0.053(2) 0.063(3) 0.037(2) -0.009(2) 0.0074(18) -0.0001(19)
C31 0.058(3) 0.093(4) 0.043(3) 0.000(3) 0.008(2) 0.010(2)
C32 0.052(2) 0.048(2) 0.033(2) -0.0060(19) 0.0040(17) -0.0005(17)
C33 0.048(2) 0.047(2) 0.049(2) 0.0011(18) 0.0115(19) -0.0054(18)
C34 0.048(2) 0.040(2) 0.047(2) -0.0034(17) 0.0082(18) -0.0001(17)
C35 0.044(2) 0.042(2) 0.042(2) -0.0023(17) 0.0072(17) -0.0039(17)
C36 0.050(2) 0.048(2) 0.053(3) 0.0073(18) 0.0032(19) 0.0006(19)
C37 0.060(3) 0.044(2) 0.044(2) -0.003(2) 0.0081(19) 0.0052(17)
C38 0.046(2) 0.062(3) 0.051(3) -0.003(2) 0.0124(19) -0.007(2)
C39 0.057(3) 0.088(3) 0.056(3) -0.006(3) 0.017(2) -0.018(3)
C40 0.060(3) 0.089(4) 0.067(3) -0.006(3) 0.023(2) 0.016(3)
C41 0.047(3) 0.074(3) 0.073(3) -0.005(2) 0.008(2) -0.016(3)

loop_
_atom_type_symbol
_atom_type_description
_atom_type_scat_dispersion_real
_atom_type_scat_dispersion_imag
_atom_type_scat_source
C C 0.0033 0.0016 'International Tables Vol C Tables 4.2.6.8 and 6.1.1.4'
H H 0.0000 0.0000 'International Tables Vol C Tables 4.2.6.8 and 6.1.1.4'
N N 0.0061 0.0033 'International Tables Vol C Tables 4.2.6.8 and 6.1.1.4'
Mn Mn 0.3368 0.7283 'International Tables Vol C Tables 4.2.6.8 and 6.1.1.4'

loop_
_geom_angle_atom_site_label_1
_geom_angle_atom_site_label_2
_geom_angle_atom_site_label_3
_geom_angle
N1 Mn1 N2 90.74(11)
N1 Mn1 C30 135.27(14)
N2 Mn1 C30 133.74(14)
C2 N1 C6 119.8(3)
C2 N1 Mn1 125.4(2)
C6 N1 Mn1 114.8(2)
C4 N2 C18 120.2(3)
C4 N2 Mn1 126.4(2)
C18 N2 Mn1 113.4(2)
C2 C1 H1A 109.5
C2 C1 H1B 109.5
H1A C1 H1B 109.5
C2 C1 H1C 109.5
H1A C1 H1C 109.5
H1B C1 H1C 109.5
N1 C2 C3 124.5(3)
N1 C2 C1 119.0(3)
C3 C2 C1 116.5(3)
C2 C3 C4 129.7(3)
C2 C3 H3 115.1
C4 C3 H3 115.1
N2 C4 C3 122.9(3)
N2 C4 C5 119.4(3)
C3 C4 C5 117.7(3)
C4 C5 H5A 109.5
C4 C5 H5B 109.5
H5A C5 H5B 109.5
C4 C5 H5C 109.5
H5A C5 H5C 109.5
H5B C5 H5C 109.5
C7 C6 C11 121.4(3)
C7 C6 N1 119.7(3)
C11 C6 N1 118.9(3)
C8 C7 C6 118.6(3)
C8 C7 C12 119.9(3)
C6 C7 C12 121.5(3)
C7 C8 C9 120.6(4)
C7 C8 H8 119.7
C9 C8 H8 119.7
C10 C9 C8 120.5(4)
C10 C9 H9 119.8
C8 C9 H9 119.8
C9 C10 C11 121.5(4)
C9 C10 H10 119.3
C11 C10 H10 119.3
C10 C11 C6 117.5(3)
C10 C11 C15 122.1(3)
C6 C11 C15 120.5(3)
C14 C12 C7 112.4(3)
C14 C12 C13 109.4(3)
C7 C12 C13 111.0(3)
C14 C12 H12 107.9
C7 C12 H12 107.9
C13 C12 H12 107.9
C12 C13 H13A 109.5
C12 C13 H13B 109.5
H13A C13 H13B 109.5
C12 C13 H13C 109.5
H13A C13 H13C 109.5
H13B C13 H13C 109.5
C12 C14 H14A 109.5
C12 C14 H14B 109.5
H14A C14 H14B 109.5
C12 C14 H14C 109.5
H14A C14 H14C 109.5
H14B C14 H14C 109.5
C17 C15 C16 108.2(3)
C17 C15 C11 114.3(3)
C16 C15 C11 111.2(3)
C17 C15 H15 107.6
C16 C15 H15 107.6
C11 C15 H15 107.6
C15 C16 H16A 109.5
C15 C16 H16B 109.5
H16A C16 H16B 109.5
C15 C16 H16C 109.5
H16A C16 H16C 109.5
H16B C16 H16C 109.5
C15 C17 H17A 109.5
C15 C17 H17B 109.5
H17A C17 H17B 109.5
C15 C17 H17C 109.5
H17A C17 H17C 109.5
H17B C17 H17C 109.5
C19 C18 C23 121.3(3)
C19 C18 N2 119.7(3)
C23 C18 N2 118.8(3)
C18 C19 C20 118.6(3)
C18 C19 C24 121.0(3)
C20 C19 C24 120.4(3)
C21 C20 C19 120.6(3)
C21 C20 H20 119.7
C19 C20 H20 119.7
C20 C21 C22 120.1(3)
C20 C21 H21 119.9
C22 C21 H21 119.9
C21 C22 C23 121.4(3)
C21 C22 H22 119.3
C23 C22 H22 119.3
C22 C23 C18 117.9(3)
C22 C23 C27 119.9(3)
C18 C23 C27 122.2(3)
C19 C24 C26 111.4(3)
C19 C24 C25 112.3(3)
C26 C24 C25 110.2(3)
C19 C24 H24 107.6
C26 C24 H24 107.6
C25 C24 H24 107.6
C24 C25 H25A 109.5
C24 C25 H25B 109.5
H25A C25 H25B 109.5
C24 C25 H25C 109.5
H25A C25 H25C 109.5
H25B C25 H25C 109.5
C24 C26 H26A 109.5
C24 C26 H26B 109.5
H26A C26 H26B 109.5
C24 C26 H26C 109.5
H26A C26 H26C 109.5
H26B C26 H26C 109.5
C29 C27 C28 111.4(3)
C29 C27 C23 111.2(3)
C28 C27 C23 111.1(3)
C29 C27 H27 107.6
C28 C27 H27 107.6
C23 C27 H27 107.6
C27 C28 H28A 109.5
C27 C28 H28B 109.5
H28A C28 H28B 109.5
C27 C28 H28C 109.5
H28A C28 H28C 109.5
H28B C28 H28C 109.5
C27 C29 H29A 109.5
C27 C29 H29B 109.5
H29A C29 H29B 109.5
C27 C29 H29C 109.5
H29A C29 H29C 109.5
H29B C29 H29C 109.5
C32 C30 C31 114.9(4)
C32 C30 Mn1 107.1(3)
C31 C30 Mn1 113.7(3)
C32 C30 H30 106.9
C31 C30 H30 106.9
Mn1 C30 H30 106.9
C30 C31 H31A 109.5
C30 C31 H31B 109.5
H31A C31 H31B 109.5
C30 C31 H31C 109.5
H31A C31 H31C 109.5
H31B C31 H31C 109.5
C33 C32 C37 115.7(4)
C33 C32 C30 121.6(4)
C37 C32 C30 122.7(4)
C32 C33 C34 122.4(4)
C32 C33 H33 118.8
C34 C33 H33 118.8
C33 C34 C35 122.5(4)
C33 C34 H34 118.7
C35 C34 H34 118.7
C34 C35 C36 115.0(4)
C34 C35 C38 124.0(4)
C36 C35 C38 121.1(4)
C35 C36 C37 122.3(4)
C35 C36 H36 118.9
C37 C36 H36 118.9
C32 C37 C36 122.1(4)
C32 C37 H37 118.9
C36 C37 H37 118.9
C35 C38 C40 112.5(4)
C35 C38 C41 110.0(4)
C40 C38 C41 108.1(4)
C35 C38 C39 109.1(4)
C40 C38 C39 109.0(4)
C41 C38 C39 108.0(4)
C38 C39 H39A 109.5
C38 C39 H39B 109.5
H39A C39 H39B 109.5
C38 C39 H39C 109.5
H39A C39 H39C 109.5
H39B C39 H39C 109.5
C38 C40 H40A 109.5
C38 C40 H40B 109.5
H40A C40 H40B 109.5
C38 C40 H40C 109.5
H40A C40 H40C 109.5
H40B C40 H40C 109.5
C38 C41 H41A 109.5
C38 C41 H41B 109.5
H41A C41 H41B 109.5
C38 C41 H41C 109.5
H41A C41 H41C 109.5
H41B C41 H41C 109.5

loop_
_geom_bond_atom_site_label_1
_geom_bond_atom_site_label_2
_geom_bond_distance
Mn1 N1 2.048(3)
Mn1 N2 2.053(3)
Mn1 C30 2.111(4)
N1 C2 1.322(4)
N1 C6 1.429(4)
N2 C4 1.328(4)
N2 C18 1.434(4)
C1 C2 1.504(5)
C1 H1A 0.98
C1 H1B 0.98
C1 H1C 0.98
C2 C3 1.393(5)
C3 C4 1.394(5)
C3 H3 0.95
C4 C5 1.486(5)
C5 H5A 0.98
C5 H5B 0.98
C5 H5C 0.98
C6 C7 1.394(5)
C6 C11 1.412(5)
C7 C8 1.380(5)
C7 C12 1.513(5)
C8 C9 1.382(6)
C8 H8 0.95
C9 C10 1.364(6)
C9 H9 0.95
C10 C11 1.387(5)
C10 H10 0.95
C11 C15 1.521(5)
C12 C14 1.513(6)
C12 C13 1.522(6)
C12 H12 1.0
C13 H13A 0.98
C13 H13B 0.98
C13 H13C 0.98
C14 H14A 0.98
C14 H14B 0.98
C14 H14C 0.98
C15 C17 1.515(5)
C15 C16 1.516(6)
C15 H15 1.0
C16 H16A 0.98
C16 H16B 0.98
C16 H16C 0.98
C17 H17A 0.98
C17 H17B 0.98
C17 H17C 0.98
C18 C19 1.390(5)
C18 C23 1.395(5)
C19 C20 1.393(5)
C19 C24 1.508(5)
C20 C21 1.367(5)
C20 H20 0.95
C21 C22 1.373(5)
C21 H21 0.95
C22 C23 1.385(5)
C22 H22 0.95
C23 C27 1.523(5)
C24 C26 1.521(5)
C24 C25 1.528(5)
C24 H24 1.0
C25 H25A 0.98
C25 H25B 0.98
C25 H25C 0.98
C26 H26A 0.98
C26 H26B 0.98
C26 H26C 0.98
C27 C29 1.517(6)
C27 C28 1.522(6)
C27 H27 1.0
C28 H28A 0.98
C28 H28B 0.98
C28 H28C 0.98
C29 H29A 0.98
C29 H29B 0.98
C29 H29C 0.98
C30 C32 1.492(6)
C30 C31 1.507(6)
C30 H30 1.0
C31 H31A 0.98
C31 H31B 0.98
C31 H31C 0.98
C32 C33 1.380(5)
C32 C37 1.382(6)
C33 C34 1.382(6)
C33 H33 0.95
C34 C35 1.390(5)
C34 H34 0.95
C35 C36 1.390(6)
C35 C38 1.511(6)
C36 C37 1.392(6)
C36 H36 0.95
C37 H37 0.95
C38 C40 1.521(6)
C38 C41 1.526(6)
C38 C39 1.541(6)
C39 H39A 0.98
C39 H39B 0.98
C39 H39C 0.98
C40 H40A 0.98
C40 H40B 0.98
C40 H40C 0.98
C41 H41A 0.98
C41 H41B 0.98
C41 H41C 0.98

loop_
_geom_torsion_atom_site_label_1
_geom_torsion_atom_site_label_2
_geom_torsion_atom_site_label_3
_geom_torsion_atom_site_label_4
_geom_torsion
C6 N1 C2 C3 178.5(3)
Mn1 N1 C2 C3 -3.8(5)
C6 N1 C2 C1 -2.7(5)
Mn1 N1 C2 C1 174.9(2)
N1 C2 C3 C4 -0.6(6)
C1 C2 C3 C4 -179.4(4)
C18 N2 C4 C3 179.8(3)
Mn1 N2 C4 C3 3.5(5)
C18 N2 C4 C5 -0.5(5)
Mn1 N2 C4 C5 -176.7(2)
C2 C3 C4 N2 0.8(6)
C2 C3 C4 C5 -178.9(3)
C2 N1 C6 C7 95.6(4)
Mn1 N1 C6 C7 -82.2(4)
C2 N1 C6 C11 -87.3(4)
Mn1 N1 C6 C11 94.8(3)
C11 C6 C7 C8 -0.1(6)
N1 C6 C7 C8 176.9(3)
C11 C6 C7 C12 -179.5(3)
N1 C6 C7 C12 -2.5(5)
C6 C7 C8 C9 0.7(6)
C12 C7 C8 C9 -179.9(4)
C7 C8 C9 C10 -0.9(7)
C8 C9 C10 C11 0.5(7)
C9 C10 C11 C6 0.1(6)
C9 C10 C11 C15 -178.1(4)
C7 C6 C11 C10 -0.3(5)
N1 C6 C11 C10 -177.3(3)
C7 C6 C11 C15 177.9(3)
N1 C6 C11 C15 0.9(5)
C8 C7 C12 C14 -63.6(5)
C6 C7 C12 C14 115.7(4)
C8 C7 C12 C13 59.3(5)
C6 C7 C12 C13 -121.3(4)
C10 C11 C15 C17 -21.0(5)
C6 C11 C15 C17 161.0(4)
C10 C11 C15 C16 102.0(4)
C6 C11 C15 C16 -76.1(5)
C4 N2 C18 C19 -88.2(4)
Mn1 N2 C18 C19 88.5(3)
C4 N2 C18 C23 97.3(4)
Mn1 N2 C18 C23 -86.0(3)
C23 C18 C19 C20 3.2(5)
N2 C18 C19 C20 -171.2(3)
C23 C18 C19 C24 -177.6(3)
N2 C18 C19 C24 8.0(5)
C18 C19 C20 C21 -0.6(5)
C24 C19 C20 C21 -179.8(3)
C19 C20 C21 C22 -1.7(6)
C20 C21 C22 C23 1.5(6)
C21 C22 C23 C18 1.0(5)
C21 C22 C23 C27 -178.6(3)
C19 C18 C23 C22 -3.4(5)
N2 C18 C23 C22 171.1(3)
C19 C18 C23 C27 176.3(3)
N2 C18 C23 C27 -9.3(5)
C18 C19 C24 C26 -99.5(4)
C20 C19 C24 C26 79.7(4)
C18 C19 C24 C25 136.3(4)
C20 C19 C24 C25 -44.5(5)
C22 C23 C27 C29 -69.9(5)
C18 C23 C27 C29 110.5(4)
C22 C23 C27 C28 54.9(5)
C18 C23 C27 C28 -124.8(4)
C31 C30 C32 C33 -153.2(4)
Mn1 C30 C32 C33 79.4(4)
C31 C30 C32 C37 28.8(6)
Mn1 C30 C32 C37 -98.5(4)
C37 C32 C33 C34 2.7(6)
C30 C32 C33 C34 -175.4(4)
C32 C33 C34 C35 -0.6(6)
C33 C34 C35 C36 -1.7(6)
C33 C34 C35 C38 177.7(4)
C34 C35 C36 C37 1.9(6)
C38 C35 C36 C37 -177.5(4)
C33 C32 C37 C36 -2.5(6)
C30 C32 C37 C36 175.6(4)
C35 C36 C37 C32 0.2(7)
C34 C35 C38 C40 -0.7(6)
C36 C35 C38 C40 178.7(4)
C34 C35 C38 C41 119.9(4)
C36 C35 C38 C41 -60.8(5)
C34 C35 C38 C39 -121.8(4)
C36 C35 C38 C39 57.5(5)
